data_7201745
loop_
_publ_author_name
'Zhong, Rui-Qin'
'Zou, Ru-Qiang'
'Du, Miao'
'Jiang, Ling'
'Yamada, Tetsuya'
'Maruta, Goro'
'Takeda, Sadamu'
'Xu, Qiang'

_publ_section_title
;
 Metal--organic coordination architectures with
 3-pyridin-3-yl-benzoate: crystal structures, fluorescent emission and
 magnetic properties
;
_journal_issue 5
_journal_name_full CrystEngComm
_journal_page_first 605
_journal_paper_doi 10.1039/b714491a
_journal_volume 10
_journal_year 2008
_chemical_formula_sum 'C24 H20 N2 Ni O6'
_chemical_formula_weight 491.13
_chemical_name_systematic
;
?
;
_space_group_IT_number 14
_symmetry_cell_setting monoclinic
_symmetry_space_group_name_Hall '-P 2ybc'
_symmetry_space_group_name_H-M 'P 1 21/c 1'
_atom_sites_solution_hydrogens geom
_atom_sites_solution_primary direct
_atom_sites_solution_secondary difmap
_audit_creation_method SHELXL-97
_cell_angle_alpha 90.00
_cell_angle_beta 98.11(3)
_cell_angle_gamma 90.00
_cell_formula_units_Z 2
_cell_length_a 9.5205(19)
_cell_length_b 9.4077(19)
_cell_length_c 11.694(2)
_cell_measurement_reflns_used 2657
_cell_measurement_temperature 293(2)
_cell_measurement_theta_max 27.45
_cell_measurement_theta_min 2.78
_cell_volume 1036.9(4)
_computing_cell_refinement PROCESS-AUTO
_computing_data_collection 'PROCESS-AUTO (Rigaku, 1998)'
_computing_data_reduction 'CrystalClear (Rigaku, 1999)'
_computing_molecular_graphics SHELXTL
_computing_publication_material SHELXTL
_computing_structure_refinement 'SHELXL-97 (Sheldrick, 1997b)'
_computing_structure_solution 'SHELXS-97 (Sheldrick, 1997a)'
_diffrn_ambient_temperature 293(2)
_diffrn_measured_fraction_theta_full 0.993
_diffrn_measured_fraction_theta_max 0.993
_diffrn_measurement_device_type 'Rigaku RAXIS-RAPID'
_diffrn_measurement_method \w
_diffrn_radiation_monochromator graphite
_diffrn_radiation_source 'fine-focus sealed tube'
_diffrn_radiation_type MoK\a
_diffrn_radiation_wavelength 0.71073
_diffrn_reflns_av_R_equivalents 0.0236
_diffrn_reflns_av_sigmaI/netI 0.0243
_diffrn_reflns_limit_h_max 12
_diffrn_reflns_limit_h_min -10
_diffrn_reflns_limit_k_max 12
_diffrn_reflns_limit_k_min -12
_diffrn_reflns_limit_l_max 15
_diffrn_reflns_limit_l_min -15
_diffrn_reflns_number 9737
_diffrn_reflns_theta_full 27.47
_diffrn_reflns_theta_max 27.47
_diffrn_reflns_theta_min 3.06
_diffrn_standards_decay_% 0
_diffrn_standards_interval_count 0
_diffrn_standards_interval_time 0
_diffrn_standards_number 0
_exptl_absorpt_coefficient_mu 0.982
_exptl_absorpt_correction_T_max 0.872
_exptl_absorpt_correction_T_min 0.828
_exptl_absorpt_correction_type multi-scan
_exptl_absorpt_process_details '(ABSCOR; Higashi, 1995)'
_exptl_crystal_colour blue
_exptl_crystal_density_diffrn 1.573
_exptl_crystal_density_meas ?
_exptl_crystal_density_method 'not measured'
_exptl_crystal_description block
_exptl_crystal_F_000 508
_exptl_crystal_size_max 0.20
_exptl_crystal_size_mid 0.16
_exptl_crystal_size_min 0.14
_refine_diff_density_max 0.341
_refine_diff_density_min -0.250
_refine_diff_density_rms 0.060
_refine_ls_extinction_method none
_refine_ls_goodness_of_fit_ref 1.054
_refine_ls_hydrogen_treatment constr
_refine_ls_matrix_type full
_refine_ls_number_parameters 151
_refine_ls_number_reflns 2367
_refine_ls_number_restraints 0
_refine_ls_restrained_S_all 1.054
_refine_ls_R_factor_all 0.0269
_refine_ls_R_factor_gt 0.0243
_refine_ls_shift/su_max 0.000
_refine_ls_shift/su_mean 0.000
_refine_ls_structure_factor_coef Fsqd
_refine_ls_weighting_details 'calc w=1/[\s^2^(Fo^2^)+(0.0289P)^2^+0.4822P] where P=(Fo^2^+2Fc^2^)/3'
_refine_ls_weighting_scheme calc
_refine_ls_wR_factor_gt 0.0614
_refine_ls_wR_factor_ref 0.0622
_reflns_number_gt 2260
_reflns_number_total 2367
_reflns_threshold_expression I>\2s(I)
_cod_data_source_file b714491a.txt
_cod_data_source_block 1
_cod_depositor_comments
;
The following automatic conversions were performed:

'_exptl_crystal_density_meas' value 'none' was changed to '?' - the
value is perceived as not measured.

Automatic conversion script
Id: cif_fix_values 3008 2015-01-20 13:52:24Z robertas 
;
_cod_original_sg_symbol_H-M P2(1)/c
_cod_database_code 7201745

loop_
_symmetry_equiv_pos_as_xyz
'x, y, z'
'-x, y+1/2, -z+1/2'
'-x, -y, -z'
'x, -y-1/2, z-1/2'

loop_
_atom_site_label
_atom_site_type_symbol
_atom_site_fract_x
_atom_site_fract_y
_atom_site_fract_z
_atom_site_U_iso_or_equiv
_atom_site_adp_type
_atom_site_occupancy
_atom_site_symmetry_multiplicity
_atom_site_calc_flag
_atom_site_refinement_flags
_atom_site_disorder_assembly
_atom_site_disorder_group
Ni1 Ni 0.5000 0.0000 0.5000 0.01756(8) Uani 1 2 d S . .
C1 C 0.83631(13) 0.25803(13) 0.69221(11) 0.0222(2) Uani 1 1 d . . .
C2 C 0.94012(13) 0.25208(14) 0.61928(11) 0.0244(3) Uani 1 1 d . . .
H2 H 0.9208 0.2055 0.5487 0.029 Uiso 1 1 calc R . .
C3 C 1.07234(13) 0.31505(14) 0.65090(12) 0.0248(3) Uani 1 1 d . . .
C4 C 1.09974(15) 0.38469(16) 0.75657(13) 0.0328(3) Uani 1 1 d . . .
H4 H 1.1874 0.4276 0.7784 0.039 Uiso 1 1 calc R . .
C5 C 0.99705(15) 0.39055(17) 0.82949(12) 0.0338(3) Uani 1 1 d . . .
H5 H 1.0164 0.4373 0.9000 0.041 Uiso 1 1 calc R . .
C6 C 0.86582(14) 0.32728(15) 0.79809(12) 0.0274(3) Uani 1 1 d . . .
H6 H 0.7976 0.3311 0.8476 0.033 Uiso 1 1 calc R . .
C7 C 0.69378(13) 0.18830(13) 0.65798(11) 0.0227(2) Uani 1 1 d . . .
C8 C 1.40190(17) 0.30068(17) 0.44460(15) 0.0392(4) Uani 1 1 d . . .
H8 H 1.4757 0.2977 0.4003 0.047 Uiso 1 1 calc R . .
C9 C 1.3300(2) 0.42676(19) 0.4515(2) 0.0619(6) Uani 1 1 d . . .
H9 H 1.3543 0.5067 0.4118 0.074 Uiso 1 1 calc R . .
C10 C 1.2211(2) 0.43304(18) 0.51827(19) 0.0531(5) Uani 1 1 d . . .
H10 H 1.1729 0.5178 0.5255 0.064 Uiso 1 1 calc R . .
C11 C 1.18484(13) 0.31170(14) 0.57395(12) 0.0270(3) Uani 1 1 d . . .
C12 C 1.26221(13) 0.18934(14) 0.56113(11) 0.0246(3) Uani 1 1 d . . .
H12 H 1.2380 0.1071 0.5979 0.030 Uiso 1 1 calc R . .
N1 N 1.37007(11) 0.18274(12) 0.49879(10) 0.0241(2) Uani 1 1 d . . .
O1 O 0.67677(9) 0.11905(10) 0.56440(8) 0.0256(2) Uani 1 1 d . . .
O2 O 0.60242(11) 0.20115(12) 0.72531(9) 0.0358(2) Uani 1 1 d . . .
O1W O 0.54043(11) 0.04011(11) 0.33056(8) 0.0312(2) Uani 1 1 d . . .
H1WA H 0.5019 -0.0244 0.2910 0.037 Uiso 1 1 d R . .
H1WB H 0.5496 0.1111 0.2912 0.037 Uiso 1 1 d R . .

loop_
_atom_site_aniso_label
_atom_site_aniso_U_11
_atom_site_aniso_U_22
_atom_site_aniso_U_33
_atom_site_aniso_U_23
_atom_site_aniso_U_13
_atom_site_aniso_U_12
Ni1 0.01540(12) 0.01935(12) 0.01898(12) -0.00122(7) 0.00610(8) -0.00090(7)
C1 0.0195(5) 0.0221(6) 0.0255(6) -0.0022(5) 0.0044(5) 0.0007(4)
C2 0.0223(6) 0.0250(6) 0.0265(6) -0.0048(5) 0.0062(5) 0.0000(5)
C3 0.0197(6) 0.0231(6) 0.0328(7) 0.0000(5) 0.0073(5) 0.0023(5)
C4 0.0234(6) 0.0365(7) 0.0381(7) -0.0064(6) 0.0027(6) -0.0067(5)
C5 0.0321(7) 0.0408(8) 0.0283(7) -0.0118(6) 0.0032(6) -0.0060(6)
C6 0.0249(6) 0.0313(7) 0.0270(6) -0.0052(5) 0.0075(5) 0.0000(5)
C7 0.0201(6) 0.0232(6) 0.0255(6) -0.0023(5) 0.0061(5) -0.0003(4)
C8 0.0389(8) 0.0344(8) 0.0503(9) 0.0118(7) 0.0269(7) 0.0056(6)
C9 0.0675(12) 0.0356(9) 0.0949(16) 0.0300(10) 0.0542(12) 0.0153(8)
C10 0.0524(10) 0.0311(8) 0.0845(14) 0.0184(8) 0.0403(10) 0.0162(7)
C11 0.0204(6) 0.0270(6) 0.0349(7) 0.0007(5) 0.0080(5) 0.0007(5)
C12 0.0206(6) 0.0241(6) 0.0303(6) 0.0015(5) 0.0079(5) -0.0011(5)
N1 0.0210(5) 0.0243(5) 0.0283(5) 0.0007(4) 0.0074(4) 0.0007(4)
O1 0.0207(4) 0.0309(5) 0.0261(4) -0.0071(4) 0.0066(3) -0.0043(4)
O2 0.0280(5) 0.0444(6) 0.0386(5) -0.0173(5) 0.0174(4) -0.0108(4)
O1W 0.0398(6) 0.0311(5) 0.0244(5) 0.0006(4) 0.0102(4) -0.0086(4)

loop_
_atom_type_symbol
_atom_type_description
_atom_type_scat_dispersion_real
_atom_type_scat_dispersion_imag
_atom_type_scat_source
C C 0.0033 0.0016 'International Tables Vol C Tables 4.2.6.8 and 6.1.1.4'
H H 0.0000 0.0000 'International Tables Vol C Tables 4.2.6.8 and 6.1.1.4'
N N 0.0061 0.0033 'International Tables Vol C Tables 4.2.6.8 and 6.1.1.4'
O O 0.0106 0.0060 'International Tables Vol C Tables 4.2.6.8 and 6.1.1.4'
Ni Ni 0.3393 1.1124 'International Tables Vol C Tables 4.2.6.8 and 6.1.1.4'

loop_
_geom_angle_atom_site_label_1
_geom_angle_atom_site_label_2
_geom_angle_atom_site_label_3
_geom_angle
_geom_angle_site_symmetry_1
_geom_angle_site_symmetry_3
_geom_angle_publ_flag
O1 Ni1 O1 180.00(3) 3_656 . ?
O1 Ni1 O1W 89.90(4) 3_656 3_656 ?
O1 Ni1 O1W 90.10(4) . 3_656 ?
O1 Ni1 O1W 90.10(4) 3_656 . ?
O1 Ni1 O1W 89.90(4) . . ?
O1W Ni1 O1W 180.0 3_656 . ?
O1 Ni1 N1 89.58(4) 3_656 1_455 ?
O1 Ni1 N1 90.42(4) . 1_455 ?
O1W Ni1 N1 88.14(5) 3_656 1_455 ?
O1W Ni1 N1 91.86(5) . 1_455 ?
O1 Ni1 N1 90.42(4) 3_656 3_756 ?
O1 Ni1 N1 89.58(4) . 3_756 ?
O1W Ni1 N1 91.86(5) 3_656 3_756 ?
O1W Ni1 N1 88.14(5) . 3_756 ?
N1 Ni1 N1 180.0 1_455 3_756 ?
C6 C1 C2 119.41(12) . . ?
C6 C1 C7 120.02(11) . . ?
C2 C1 C7 120.56(11) . . ?
C3 C2 C1 120.82(12) . . ?
C3 C2 H2 119.6 . . ?
C1 C2 H2 119.6 . . ?
C4 C3 C2 119.04(12) . . ?
C4 C3 C11 119.00(12) . . ?
C2 C3 C11 121.95(12) . . ?
C5 C4 C3 120.35(13) . . ?
C5 C4 H4 119.8 . . ?
C3 C4 H4 119.8 . . ?
C6 C5 C4 120.51(13) . . ?
C6 C5 H5 119.7 . . ?
C4 C5 H5 119.7 . . ?
C5 C6 C1 119.86(12) . . ?
C5 C6 H6 120.1 . . ?
C1 C6 H6 120.1 . . ?
O2 C7 O1 125.14(12) . . ?
O2 C7 C1 117.85(11) . . ?
O1 C7 C1 117.00(11) . . ?
N1 C8 C9 122.71(13) . . ?
N1 C8 H8 118.6 . . ?
C9 C8 H8 118.6 . . ?
C8 C9 C10 119.20(15) . . ?
C8 C9 H9 120.4 . . ?
C10 C9 H9 120.4 . . ?
C11 C10 C9 119.15(15) . . ?
C11 C10 H10 120.4 . . ?
C9 C10 H10 120.4 . . ?
C10 C11 C12 117.61(13) . . ?
C10 C11 C3 120.96(12) . . ?
C12 C11 C3 121.33(12) . . ?
N1 C12 C11 123.79(12) . . ?
N1 C12 H12 118.1 . . ?
C11 C12 H12 118.1 . . ?
C8 N1 C12 117.53(11) . . ?
C8 N1 Ni1 120.47(9) . 1_655 ?
C12 N1 Ni1 121.68(9) . 1_655 ?
C7 O1 Ni1 126.24(8) . . ?
Ni1 O1W H1WA 105.8 . . ?
Ni1 O1W H1WB 136.1 . . ?
H1WA O1W H1WB 111.1 . . ?

loop_
_geom_bond_atom_site_label_1
_geom_bond_atom_site_label_2
_geom_bond_distance
_geom_bond_site_symmetry_2
_geom_bond_publ_flag
Ni1 O1 2.0727(10) 3_656 ?
Ni1 O1 2.0727(10) . ?
Ni1 O1W 2.1052(10) 3_656 ?
Ni1 O1W 2.1052(10) . ?
Ni1 N1 2.1168(11) 1_455 ?
Ni1 N1 2.1168(11) 3_756 ?
C1 C6 1.3922(18) . ?
C1 C2 1.3947(17) . ?
C1 C7 1.5095(17) . ?
C2 C3 1.3932(18) . ?
C2 H2 0.9300 . ?
C3 C4 1.390(2) . ?
C3 C11 1.4933(18) . ?
C4 C5 1.386(2) . ?
C4 H4 0.9300 . ?
C5 C6 1.3858(19) . ?
C5 H5 0.9300 . ?
C6 H6 0.9300 . ?
C7 O2 1.2586(15) . ?
C7 O1 1.2642(15) . ?
C8 N1 1.3337(18) . ?
C8 C9 1.378(2) . ?
C8 H8 0.9300 . ?
C9 C10 1.385(2) . ?
C9 H9 0.9300 . ?
C10 C11 1.382(2) . ?
C10 H10 0.9300 . ?
C11 C12 1.3862(18) . ?
C12 N1 1.3420(16) . ?
C12 H12 0.9300 . ?
N1 Ni1 2.1168(11) 1_655 ?
O1W H1WA 0.8183 . ?
O1W H1WB 0.8230 . ?

loop_
_geom_torsion_atom_site_label_1
_geom_torsion_atom_site_label_2
_geom_torsion_atom_site_label_3
_geom_torsion_atom_site_label_4
_geom_torsion
_geom_torsion_site_symmetry_1
_geom_torsion_site_symmetry_2
_geom_torsion_site_symmetry_3
_geom_torsion_site_symmetry_4
_geom_torsion_publ_flag
C6 C1 C2 C3 -0.3(2) . . . . ?
C7 C1 C2 C3 -179.37(12) . . . . ?
C1 C2 C3 C4 -0.2(2) . . . . ?
C1 C2 C3 C11 -179.30(12) . . . . ?
C2 C3 C4 C5 0.3(2) . . . . ?
C11 C3 C4 C5 179.51(13) . . . . ?
C3 C4 C5 C6 -0.1(2) . . . . ?
C4 C5 C6 C1 -0.4(2) . . . . ?
C2 C1 C6 C5 0.6(2) . . . . ?
C7 C1 C6 C5 179.66(13) . . . . ?
C6 C1 C7 O2 3.31(19) . . . . ?
C2 C1 C7 O2 -177.63(12) . . . . ?
C6 C1 C7 O1 -175.39(12) . . . . ?
C2 C1 C7 O1 3.67(18) . . . . ?
N1 C8 C9 C10 0.8(4) . . . . ?
C8 C9 C10 C11 -1.6(4) . . . . ?
C9 C10 C11 C12 1.0(3) . . . . ?
C9 C10 C11 C3 177.32(19) . . . . ?
C4 C3 C11 C10 -70.7(2) . . . . ?
C2 C3 C11 C10 108.44(19) . . . . ?
C4 C3 C11 C12 105.48(16) . . . . ?
C2 C3 C11 C12 -75.38(18) . . . . ?
C10 C11 C12 N1 0.5(2) . . . . ?
C3 C11 C12 N1 -175.81(12) . . . . ?
C9 C8 N1 C12 0.7(3) . . . . ?
C9 C8 N1 Ni1 -172.88(17) . . . 1_655 ?
C11 C12 N1 C8 -1.3(2) . . . . ?
C11 C12 N1 Ni1 172.15(10) . . . 1_655 ?
O2 C7 O1 Ni1 -3.30(19) . . . . ?
C1 C7 O1 Ni1 175.30(8) . . . . ?
O1 Ni1 O1 C7 0(100) 3_656 . . . ?
O1W Ni1 O1 C7 -29.01(11) 3_656 . . . ?
O1W Ni1 O1 C7 150.99(11) . . . . ?
N1 Ni1 O1 C7 59.13(11) 1_455 . . . ?
N1 Ni1 O1 C7 -120.87(11) 3_756 . . . ?
